data_7205728
loop_
_publ_author_name
'Hou, Ke-Ling'
'Bai, Feng-Ying'
'Xing, Yong-Heng'
'Wang, Jian-Ling'
'Shi, Zhan'

_publ_section_title
;
 A novel family of 3D photoluminescent lanthanide--bta--flexible MOFs
 constructed from 1,2,4,5-benzenetetracarboxylic acid and different
 spanning of dicarboxylate acid ligands
;
_journal_issue 11
_journal_name_full CrystEngComm
_journal_page_first 3884
_journal_paper_doi 10.1039/c0ce00707b
_journal_volume 13
_journal_year 2011
_chemical_formula_sum 'C16 H14 O14 Tb2'
_chemical_formula_weight 748.11
_chemical_name_systematic
;
?
;
_space_group_IT_number 14
_symmetry_cell_setting monoclinic
_symmetry_space_group_name_Hall '-P 2yn'
_symmetry_space_group_name_H-M 'P 1 21/n 1'
_atom_sites_solution_hydrogens geom
_atom_sites_solution_primary direct
_atom_sites_solution_secondary difmap
_audit_creation_method SHELXL-97
_cell_angle_alpha 90.00
_cell_angle_beta 91.540(2)
_cell_angle_gamma 90.00
_cell_formula_units_Z 2
_cell_length_a 7.7740(10)
_cell_length_b 7.2219(10)
_cell_length_c 17.336(2)
_cell_measurement_reflns_used 2699
_cell_measurement_temperature 273(2)
_cell_measurement_theta_max 28.86
_cell_measurement_theta_min 2.35
_cell_volume 972.9(2)
_computing_cell_refinement 'Bruker SMART'
_computing_data_collection 'Bruker SMART'
_computing_data_reduction 'Bruker SAINT'
_computing_molecular_graphics 'Bruker SHELXTL'
_computing_publication_material 'Bruker SHELXTL'
_computing_structure_refinement 'SHELXL-97 (Sheldrick, 1997)'
_computing_structure_solution 'SHELXS-97 (Sheldrick, 1990)'
_diffrn_ambient_temperature 273(2)
_diffrn_measured_fraction_theta_full 1.000
_diffrn_measured_fraction_theta_max 1.000
_diffrn_measurement_device_type 'Bruker SMART APEX'
_diffrn_measurement_method 'phi and omega scans'
_diffrn_radiation_monochromator graphite
_diffrn_radiation_source 'fine-focus sealed tube'
_diffrn_radiation_type MoK\a
_diffrn_radiation_wavelength 0.71073
_diffrn_reflns_av_R_equivalents 0.0220
_diffrn_reflns_av_sigmaI/netI 0.0252
_diffrn_reflns_limit_h_max 9
_diffrn_reflns_limit_h_min -9
_diffrn_reflns_limit_k_max 8
_diffrn_reflns_limit_k_min -3
_diffrn_reflns_limit_l_max 20
_diffrn_reflns_limit_l_min -20
_diffrn_reflns_number 4634
_diffrn_reflns_theta_full 25.00
_diffrn_reflns_theta_max 25.00
_diffrn_reflns_theta_min 2.35
_diffrn_standards_decay_% 0
_diffrn_standards_interval_count 0
_diffrn_standards_interval_time 0
_diffrn_standards_number 0
_exptl_absorpt_coefficient_mu 7.287
_exptl_absorpt_correction_T_max 0.6038
_exptl_absorpt_correction_T_min 0.3490
_exptl_absorpt_correction_type multi-scan
_exptl_absorpt_process_details 'SADABS (Sheldrick, 1996)'
_exptl_crystal_colour colorless
_exptl_crystal_density_diffrn 2.554
_exptl_crystal_density_meas ?
_exptl_crystal_density_method 'not measured'
_exptl_crystal_description spicule
_exptl_crystal_F_000 704
_exptl_crystal_size_max 0.18
_exptl_crystal_size_mid 0.17
_exptl_crystal_size_min 0.08
_refine_diff_density_max 0.573
_refine_diff_density_min -0.696
_refine_diff_density_rms 0.112
_refine_ls_extinction_method none
_refine_ls_goodness_of_fit_ref 1.046
_refine_ls_hydrogen_treatment mixed
_refine_ls_matrix_type full
_refine_ls_number_parameters 153
_refine_ls_number_reflns 1719
_refine_ls_number_restraints 0
_refine_ls_restrained_S_all 1.046
_refine_ls_R_factor_all 0.0222
_refine_ls_R_factor_gt 0.0187
_refine_ls_shift/su_max 0.001
_refine_ls_shift/su_mean 0.000
_refine_ls_structure_factor_coef Fsqd
_refine_ls_weighting_details 'calc w=1/[\s^2^(Fo^2^)+(0.0173P)^2^+0.8172P] where P=(Fo^2^+2Fc^2^)/3'
_refine_ls_weighting_scheme calc
_refine_ls_wR_factor_gt 0.0409
_refine_ls_wR_factor_ref 0.0422
_reflns_number_gt 1544
_reflns_number_total 1719
_reflns_threshold_expression >2sigma(I)
_cod_data_source_file c0ce00707b.txt
_cod_data_source_block 2b
_cod_depositor_comments
;
The following automatic conversions were performed:
'_symmetry_cell_setting' value 'Monoclinic' changed to 'monoclinic'
according to '/home/saulius/struct/CIF-dictionaries/cif_core.dic'
dictionary named 'cif_core.dic' version 2.4.1 from 2010-06-29.

Automatic conversion script
Id: cif_fix_enum 1555 2011-01-17 13:19:09Z saulius 

The following automatic conversions were performed:

'_exptl_crystal_density_meas' value 'not measured' was changed to '?'
- the value is perceived as not measured.

Automatic conversion script
Id: cif_fix_values 3008 2015-01-20 13:52:24Z robertas 
;
_cod_original_cell_volume 973.0(2)
_cod_original_sg_symbol_H-M P2(1)/n
_cod_database_code 7205728

loop_
_symmetry_equiv_pos_as_xyz
'x, y, z'
'-x+1/2, y+1/2, -z+1/2'
'-x, -y, -z'
'x-1/2, -y-1/2, z-1/2'

loop_
_atom_site_label
_atom_site_type_symbol
_atom_site_fract_x
_atom_site_fract_y
_atom_site_fract_z
_atom_site_U_iso_or_equiv
_atom_site_adp_type
_atom_site_occupancy
_atom_site_symmetry_multiplicity
_atom_site_calc_flag
_atom_site_refinement_flags
_atom_site_disorder_assembly
_atom_site_disorder_group
Tb Tb 0.85033(2) 0.51185(2) 0.244809(9) 0.01230(7) Uani 1 1 d . . .
C1 C 0.9074(5) 0.2449(5) 0.12401(19) 0.0135(8) Uani 1 1 d . . .
C2 C 0.9513(5) 0.1136(5) 0.06117(19) 0.0148(8) Uani 1 1 d . . .
C3 C 0.9705(5) -0.0770(5) 0.0728(2) 0.0150(8) Uani 1 1 d . . .
C4 C 1.0186(5) -0.1871(5) 0.01144(19) 0.0164(8) Uani 1 1 d . . .
H4 H 1.0312 -0.3139 0.0191 0.020 Uiso 1 1 calc R . .
C5 C 0.9418(5) 0.8194(5) 0.14657(19) 0.0153(8) Uani 1 1 d . . .
C6 C 0.4913(5) 0.3490(5) 0.1455(2) 0.0182(8) Uani 1 1 d . . .
C7 C 0.3614(5) 0.4102(6) 0.0843(2) 0.0266(10) Uani 1 1 d . . .
H7A H 0.2655 0.4693 0.1091 0.032 Uiso 1 1 calc R . .
H7B H 0.3175 0.3019 0.0572 0.032 Uiso 1 1 calc R . .
C8 C 0.4356(6) 0.5449(7) 0.0255(3) 0.0361(11) Uani 1 1 d . . .
H8A H 0.3422 0.5949 -0.0064 0.043 Uiso 1 1 calc R . .
H8B H 0.4902 0.6473 0.0528 0.043 Uiso 1 1 calc R . .
H1W H 1.175(8) 0.335(8) 0.308(3) 0.07(2) Uiso 1 1 d . . .
H2W H 1.056(8) 0.219(8) 0.295(3) 0.07(2) Uiso 1 1 d . . .
O1 O 0.9222(4) 0.4149(3) 0.11433(14) 0.0215(6) Uani 1 1 d . . .
O1W O 1.0853(5) 0.3234(5) 0.2889(2) 0.0385(9) Uani 1 1 d . . .
O2 O 0.8583(3) 0.1826(3) 0.18905(13) 0.0170(6) Uani 1 1 d . . .
O3 O 1.0639(3) 0.7354(4) 0.17804(14) 0.0212(6) Uani 1 1 d . . .
O4 O 0.7880(3) 0.8018(3) 0.17149(13) 0.0153(6) Uani 1 1 d . . .
O5 O 0.5775(4) 0.4724(3) 0.18107(15) 0.0205(6) Uani 1 1 d . . .
O6 O 0.9935(4) 0.6785(4) 0.34126(15) 0.0256(7) Uani 1 1 d . . .

loop_
_atom_site_aniso_label
_atom_site_aniso_U_11
_atom_site_aniso_U_22
_atom_site_aniso_U_33
_atom_site_aniso_U_23
_atom_site_aniso_U_13
_atom_site_aniso_U_12
Tb 0.01708(11) 0.00933(11) 0.01066(11) -0.00056(7) 0.00341(7) -0.00012(7)
C1 0.0147(19) 0.017(2) 0.0085(17) -0.0008(15) 0.0027(14) -0.0027(16)
C2 0.019(2) 0.0143(19) 0.0109(18) 0.0000(15) 0.0048(15) 0.0001(16)
C3 0.016(2) 0.0171(19) 0.0121(18) 0.0005(15) 0.0038(15) 0.0003(16)
C4 0.023(2) 0.0111(18) 0.016(2) 0.0000(15) 0.0064(16) -0.0014(15)
C5 0.025(2) 0.0111(18) 0.0105(18) -0.0058(14) 0.0030(16) -0.0027(16)
C6 0.017(2) 0.026(2) 0.0113(18) 0.0004(16) 0.0040(15) -0.0005(18)
C7 0.024(2) 0.031(2) 0.024(2) 0.0044(19) -0.0062(18) 0.0009(19)
C8 0.040(3) 0.039(3) 0.029(2) 0.009(2) -0.004(2) 0.014(2)
O1 0.0362(18) 0.0091(13) 0.0197(14) -0.0012(11) 0.0096(12) -0.0018(12)
O1W 0.028(2) 0.026(2) 0.061(2) -0.0037(17) -0.0143(18) 0.0023(16)
O2 0.0220(15) 0.0167(13) 0.0125(13) -0.0016(10) 0.0059(11) -0.0034(11)
O3 0.0217(15) 0.0216(14) 0.0200(14) 0.0040(11) -0.0016(12) 0.0038(12)
O4 0.0183(15) 0.0135(13) 0.0142(13) 0.0002(10) 0.0046(11) -0.0026(11)
O5 0.0221(15) 0.0172(14) 0.0219(14) -0.0004(11) -0.0031(12) -0.0013(12)
O6 0.0363(18) 0.0179(15) 0.0223(15) -0.0035(12) -0.0079(13) 0.0019(13)

loop_
_atom_type_symbol
_atom_type_description
_atom_type_scat_dispersion_real
_atom_type_scat_dispersion_imag
_atom_type_scat_source
C C 0.0033 0.0016 'International Tables Vol C Tables 4.2.6.8 and 6.1.1.4'
H H 0.0000 0.0000 'International Tables Vol C Tables 4.2.6.8 and 6.1.1.4'
O O 0.0106 0.0060 'International Tables Vol C Tables 4.2.6.8 and 6.1.1.4'
Tb Tb -0.1723 4.1537 'International Tables Vol C Tables 4.2.6.8 and 6.1.1.4'

loop_
_geom_angle_atom_site_label_1
_geom_angle_atom_site_label_2
_geom_angle_atom_site_label_3
_geom_angle
_geom_angle_site_symmetry_1
_geom_angle_site_symmetry_3
_geom_angle_publ_flag
O6 Tb O2 72.63(9) . 2_655 ?
O6 Tb O4 96.16(9) . 2_645 ?
O2 Tb O4 73.04(9) 2_655 2_645 ?
O6 Tb O5 143.16(9) . . ?
O2 Tb O5 70.90(9) 2_655 . ?
O4 Tb O5 78.17(9) 2_645 . ?
O6 Tb O1W 73.56(12) . . ?
O2 Tb O1W 132.27(11) 2_655 . ?
O4 Tb O1W 78.21(12) 2_645 . ?
O5 Tb O1W 138.11(11) . . ?
O6 Tb O1 134.24(10) . . ?
O2 Tb O1 140.89(9) 2_655 . ?
O4 Tb O1 120.01(8) 2_645 . ?
O5 Tb O1 76.08(9) . . ?
O1W Tb O1 86.62(11) . . ?
O6 Tb O4 90.84(8) . . ?
O2 Tb O4 71.45(8) 2_655 . ?
O4 Tb O4 139.76(4) 2_645 . ?
O5 Tb O4 72.86(8) . . ?
O1W Tb O4 141.21(11) . . ?
O1 Tb O4 79.33(8) . . ?
O6 Tb O2 137.35(9) . . ?
O2 Tb O2 133.68(6) 2_655 . ?
O4 Tb O2 69.80(8) 2_645 . ?
O5 Tb O2 75.22(8) . . ?
O1W Tb O2 64.31(11) . . ?
O1 Tb O2 51.59(8) . . ?
O4 Tb O2 126.36(8) . . ?
O6 Tb O3 72.55(9) . . ?
O2 Tb O3 110.27(8) 2_655 . ?
O4 Tb O3 165.89(8) 2_645 . ?
O5 Tb O3 115.95(8) . . ?
O1W Tb O3 90.24(11) . . ?
O1 Tb O3 66.61(8) . . ?
O4 Tb O3 50.99(8) . . ?
O2 Tb O3 112.57(8) . . ?
O6 Tb C1 142.04(10) . . ?
O2 Tb C1 145.27(10) 2_655 . ?
O4 Tb C1 95.60(9) 2_645 . ?
O5 Tb C1 74.69(10) . . ?
O1W Tb C1 73.78(12) . . ?
O1 Tb C1 25.27(9) . . ?
O4 Tb C1 102.86(9) . . ?
O2 Tb C1 26.33(8) . . ?
O3 Tb C1 88.82(9) . . ?
O6 Tb C5 84.58(9) . . ?
O2 Tb C5 93.89(9) 2_655 . ?
O4 Tb C5 165.91(9) 2_645 . ?
O5 Tb C5 92.78(10) . . ?
O1W Tb C5 115.29(13) . . ?
O1 Tb C5 67.07(9) . . ?
O4 Tb C5 26.28(9) . . ?
O2 Tb C5 118.65(8) . . ?
O3 Tb C5 25.34(9) . . ?
C1 Tb C5 92.32(10) . . ?
O6 Tb Tb 71.01(7) . 2_655 ?
O2 Tb Tb 38.79(6) 2_655 2_655 ?
O4 Tb Tb 111.77(6) 2_645 2_655 ?
O5 Tb Tb 77.42(6) . 2_655 ?
O1W Tb Tb 143.96(9) . 2_655 ?
O1 Tb Tb 113.89(6) . 2_655 ?
O4 Tb Tb 35.00(5) . 2_655 ?
O2 Tb Tb 151.58(6) . 2_655 ?
O3 Tb Tb 73.18(6) . 2_655 ?
C1 Tb Tb 135.50(7) . 2_655 ?
C5 Tb Tb 55.13(7) . 2_655 ?
O1 C1 O2 119.7(3) . . ?
O1 C1 C2 120.3(3) . . ?
O2 C1 C2 119.9(3) . . ?
O1 C1 Tb 57.07(17) . . ?
O2 C1 Tb 62.73(17) . . ?
C2 C1 Tb 175.3(3) . . ?
C4 C2 C3 119.1(3) 3_755 . ?
C4 C2 C1 117.8(3) 3_755 . ?
C3 C2 C1 123.1(3) . . ?
C4 C3 C2 118.9(3) . . ?
C4 C3 C5 114.6(3) . 1_545 ?
C2 C3 C5 126.5(3) . 1_545 ?
C3 C4 C2 122.0(4) . 3_755 ?
O3 C5 O4 120.7(3) . . ?
O3 C5 C3 119.2(3) . 1_565 ?
O4 C5 C3 119.6(3) . 1_565 ?
O3 C5 Tb 64.15(19) . . ?
O4 C5 Tb 58.88(17) . . ?
C3 C5 Tb 157.7(2) 1_565 . ?
O6 C6 O5 123.7(4) 2_645 . ?
O6 C6 C7 118.2(4) 2_645 . ?
O5 C6 C7 118.1(3) . . ?
C6 C7 C8 113.4(3) . . ?
C8 C8 C7 112.7(5) 3_665 . ?
C1 O1 Tb 97.7(2) . . ?
C1 O2 Tb 146.7(2) . 2_645 ?
C1 O2 Tb 90.9(2) . . ?
Tb O2 Tb 106.08(9) 2_645 . ?
C5 O3 Tb 90.5(2) . . ?
C5 O4 Tb 125.5(2) . 2_655 ?
C5 O4 Tb 94.8(2) . . ?
Tb O4 Tb 108.06(9) 2_655 . ?
C6 O5 Tb 139.8(2) . . ?
C6 O6 Tb 132.9(2) 2_655 . ?

loop_
_geom_bond_atom_site_label_1
_geom_bond_atom_site_label_2
_geom_bond_distance
_geom_bond_site_symmetry_2
_geom_bond_publ_flag
Tb O6 2.320(3) . ?
Tb O2 2.359(2) 2_655 ?
Tb O4 2.377(2) 2_645 ?
Tb O5 2.382(3) . ?
Tb O1W 2.387(3) . ?
Tb O1 2.447(2) . ?
Tb O4 2.491(2) . ?
Tb O2 2.568(2) . ?
Tb O3 2.609(3) . ?
Tb C1 2.889(3) . ?
Tb C5 2.899(4) . ?
Tb Tb 3.9395(5) 2_655 ?
C1 O1 1.245(4) . ?
C1 O2 1.282(4) . ?
C1 C2 1.491(5) . ?
C2 C4 1.391(5) 3_755 ?
C2 C3 1.399(5) . ?
C3 C4 1.388(5) . ?
C3 C5 1.503(5) 1_545 ?
C4 C2 1.391(5) 3_755 ?
C5 O3 1.241(4) . ?
C5 O4 1.288(4) . ?
C5 C3 1.503(5) 1_565 ?
C6 O6 1.257(4) 2_645 ?
C6 O5 1.266(4) . ?
C6 C7 1.512(5) . ?
C7 C8 1.532(6) . ?
C8 C8 1.501(9) 3_665 ?
O2 Tb 2.359(2) 2_645 ?
O4 Tb 2.376(2) 2_655 ?
O6 C6 1.257(4) 2_655 ?
